data_1515012
loop_
_publ_author_name
'Kember, Michael R.'
'Jutz, Fabian'
'Buchard, Antoine'
'White, Andrew J. P.'
'Williams, Charlotte K.'

_publ_section_title
;
 Di-cobalt(ii) catalysts for the copolymerisation of CO2 and cyclohexene
 oxide: support for a dinuclear mechanism?
;
_journal_issue 4
_journal_name_full 'Chemical Science'
_journal_page_first 1245
_journal_paper_doi 10.1039/c2sc00802e
_journal_volume 3
_journal_year 2012
_chemical_formula_moiety 'C34 H54 Cl3 Co2 N4 O2, C9 H17 N2, C4 H8 O, 0.5(C6 H14)'
_chemical_formula_sum 'C50 H86 Cl3 Co2 N6 O3'
_chemical_formula_weight 1043.46
_chemical_name_systematic
;
?
;
_space_group_IT_number 2
_symmetry_cell_setting triclinic
_symmetry_space_group_name_Hall '-P 1'
_symmetry_space_group_name_H-M 'P -1'
_atom_sites_solution_hydrogens geom
_atom_sites_solution_primary direct
_atom_sites_solution_secondary difmap
_audit_creation_method SHELXL-97
_cell_angle_alpha 69.978(3)
_cell_angle_beta 71.369(3)
_cell_angle_gamma 85.244(3)
_cell_formula_units_Z 2
_cell_length_a 12.4636(4)
_cell_length_b 15.6121(6)
_cell_length_c 15.8197(5)
_cell_measurement_reflns_used 14146
_cell_measurement_temperature 173(2)
_cell_measurement_theta_max 32.8905
_cell_measurement_theta_min 3.2207
_cell_volume 2739.42(18)
_computing_cell_refinement 'CrysAlis RED, Oxford Diffraction Ltd'
_computing_data_collection 'CrysAlis CCD, Oxford Diffraction Ltd'
_computing_data_reduction 'CrysAlis RED, Oxford Diffraction Ltd'
_computing_molecular_graphics 'Bruker SHELXTL'
_computing_publication_material 'Bruker SHELXTL'
_computing_structure_refinement 'SHELXL-97 (Sheldrick, 1997)'
_computing_structure_solution 'SHELXS-97 (Sheldrick, 1990)'
_diffrn_ambient_temperature 173(2)
_diffrn_detector_area_resol_mean 15.9825
_diffrn_measured_fraction_theta_full 0.985
_diffrn_measured_fraction_theta_max 0.876
_diffrn_measurement_device_type 'OD Xcalibur 3'
_diffrn_measurement_method 'omega scans'
_diffrn_radiation_monochromator graphite
_diffrn_radiation_source 'Enhance (Mo) X-ray Source'
_diffrn_radiation_type MoK\a
_diffrn_radiation_wavelength 0.71073
_diffrn_reflns_av_R_equivalents 0.0189
_diffrn_reflns_av_sigmaI/netI 0.0492
_diffrn_reflns_limit_h_max 16
_diffrn_reflns_limit_h_min -18
_diffrn_reflns_limit_k_max 21
_diffrn_reflns_limit_k_min -23
_diffrn_reflns_limit_l_max 20
_diffrn_reflns_limit_l_min -23
_diffrn_reflns_number 32068
_diffrn_reflns_theta_full 31.00
_diffrn_reflns_theta_max 32.97
_diffrn_reflns_theta_min 3.23
_diffrn_standards_number 0
_exptl_absorpt_coefficient_mu 0.796
_exptl_absorpt_correction_T_max 0.900
_exptl_absorpt_correction_T_min 0.779
_exptl_absorpt_correction_type analytical
_exptl_absorpt_process_details
;
CrysAlisPro, Oxford Diffraction Ltd.,
Version 1.171.33.55 (release 05-01-2010 CrysAlis171 .NET)
(compiled Jan 5 2010,16:28:46)
Analytical numeric absorption correction using a multifaceted crystal
model based on expressions derived by R.C. Clark & J.S. Reid.
(Clark, R. C. & Reid, J. S. (1995). Acta Cryst. A51, 887-897)
;
_exptl_crystal_colour Pink
_exptl_crystal_density_diffrn 1.265
_exptl_crystal_density_method 'not measured'
_exptl_crystal_description blocks
_exptl_crystal_F_000 1114
_exptl_crystal_size_max 0.41
_exptl_crystal_size_mid 0.24
_exptl_crystal_size_min 0.16
_refine_diff_density_max 0.467
_refine_diff_density_min -0.344
_refine_diff_density_rms 0.057
_refine_ls_extinction_method none
_refine_ls_goodness_of_fit_ref 0.927
_refine_ls_hydrogen_treatment mixed
_refine_ls_matrix_type full
_refine_ls_number_parameters 684
_refine_ls_number_reflns 18033
_refine_ls_number_restraints 416
_refine_ls_restrained_S_all 0.997
_refine_ls_R_factor_all 0.0614
_refine_ls_R_factor_gt 0.0353
_refine_ls_shift/su_max 0.002
_refine_ls_shift/su_mean 0.000
_refine_ls_structure_factor_coef Fsqd
_refine_ls_weighting_details 'calc w=1/[\s^2^(Fo^2^)+(0.0510P)^2^+0.0000P] where P=(Fo^2^+2Fc^2^)/3'
_refine_ls_weighting_scheme calc
_refine_ls_wR_factor_gt 0.0877
_refine_ls_wR_factor_ref 0.0918
_reflns_number_gt 11966
_reflns_number_total 18033
_reflns_threshold_expression >2sigma(I)
_cod_data_source_file c2sc00802e.txt
_cod_data_source_block 3b
_cod_depositor_comments
;
The following automatic conversions were performed:

'_symmetry_cell_setting' value 'Triclinic' changed to 'triclinic'
according to
/usr/data/users/saulius/automatic-downloads/retrospective/RSC/lib/dictionaries/cif_core.dic
dictionary named 'cif_core.dic' version 2.4.2 from 2011-04-26.

Automatic conversion script
Id: cif_fix_values 2281 2013-09-26 08:29:07Z andrius 
;
_cod_original_sg_symbol_H-M P-1
_cod_database_code 1515012

loop_
_symmetry_equiv_pos_as_xyz
'x, y, z'
'-x, -y, -z'

loop_
_atom_site_label
_atom_site_type_symbol
_atom_site_fract_x
_atom_site_fract_y
_atom_site_fract_z
_atom_site_U_iso_or_equiv
_atom_site_adp_type
_atom_site_occupancy
_atom_site_symmetry_multiplicity
_atom_site_calc_flag
_atom_site_refinement_flags
_atom_site_disorder_assembly
_atom_site_disorder_group
Co1 Co 0.577882(16) 0.691521(14) 0.562312(14) 0.02151(5) Uani 1 1 d . . .
Co2 Co 0.818892(16) 0.740649(15) 0.460390(14) 0.02471(6) Uani 1 1 d . . .
Cl1 Cl 0.72101(3) 0.56799(3) 0.51834(3) 0.03078(9) Uani 1 1 d . . .
Cl2 Cl 0.46314(3) 0.81358(3) 0.60293(3) 0.02816(8) Uani 1 1 d . . .
Cl3 Cl 0.89103(4) 0.89050(3) 0.41757(3) 0.03826(10) Uani 1 1 d . . .
O1 O 0.66830(8) 0.76890(7) 0.42496(7) 0.0227(2) Uani 1 1 d . . .
C1 C 0.65043(12) 0.76859(10) 0.34577(10) 0.0212(3) Uani 1 1 d . . .
C2 C 0.54068(12) 0.75570(10) 0.34338(10) 0.0213(3) Uani 1 1 d . . .
C3 C 0.43979(12) 0.73789(10) 0.43043(10) 0.0230(3) Uani 1 1 d . . .
H3A H 0.4272 0.7925 0.4502 0.028 Uiso 1 1 calc R . .
H3B H 0.3719 0.7274 0.4152 0.028 Uiso 1 1 calc R . .
N4 N 0.45332(10) 0.65778(8) 0.51042(9) 0.0208(2) Uani 1 1 d D . .
H4 H 0.4825(12) 0.6109(7) 0.4904(10) 0.021(4) Uiso 1 1 d D . .
C5 C 0.33966(12) 0.62551(11) 0.57788(11) 0.0248(3) Uani 1 1 d . . .
H5A H 0.2959 0.6052 0.5455 0.030 Uiso 1 1 calc R . .
H5B H 0.3002 0.6776 0.5953 0.030 Uiso 1 1 calc R . .
C6 C 0.33877(12) 0.54794(10) 0.66828(11) 0.0245(3) Uani 1 1 d . . .
C7 C 0.38060(12) 0.58058(11) 0.73315(11) 0.0259(3) Uani 1 1 d . . .
H7A H 0.3413 0.6370 0.7388 0.031 Uiso 1 1 calc R . .
H7B H 0.3593 0.5338 0.7970 0.031 Uiso 1 1 calc R . .
N8 N 0.50431(10) 0.59901(9) 0.70077(9) 0.0229(3) Uani 1 1 d D . .
H8 H 0.5413(13) 0.5469(6) 0.7012(13) 0.033(5) Uiso 1 1 d D . .
C9 C 0.53409(12) 0.63137(12) 0.76865(11) 0.0273(3) Uani 1 1 d . . .
H9A H 0.4872 0.5973 0.8339 0.033 Uiso 1 1 calc R . .
H9B H 0.5170 0.6968 0.7559 0.033 Uiso 1 1 calc R . .
C10 C 0.65652(13) 0.61870(12) 0.76123(11) 0.0277(3) Uani 1 1 d . . .
C11 C 0.74152(12) 0.66509(11) 0.67696(11) 0.0250(3) Uani 1 1 d . . .
O11 O 0.71574(8) 0.71982(7) 0.60028(7) 0.0248(2) Uani 1 1 d . . .
C12 C 0.85425(13) 0.65242(12) 0.67836(11) 0.0296(3) Uani 1 1 d . . .
C13 C 0.95020(13) 0.70232(13) 0.59356(11) 0.0321(4) Uani 1 1 d . . .
H13A H 0.9401 0.7689 0.5787 0.038 Uiso 1 1 calc R . .
H13B H 1.0225 0.6876 0.6082 0.038 Uiso 1 1 calc R . .
N14 N 0.95562(10) 0.67705(10) 0.50968(9) 0.0276(3) Uani 1 1 d D . .
H14 H 0.9400(15) 0.6167(3) 0.5307(13) 0.037(5) Uiso 1 1 d D . .
C15 C 1.07146(13) 0.69526(14) 0.44234(12) 0.0350(4) Uani 1 1 d . . .
H15A H 1.1247 0.6586 0.4745 0.042 Uiso 1 1 calc R . .
H15B H 1.0918 0.7604 0.4248 0.042 Uiso 1 1 calc R . .
C16 C 1.08748(13) 0.67390(13) 0.35176(11) 0.0325(4) Uani 1 1 d . . .
C17 C 1.02754(12) 0.74197(13) 0.28795(12) 0.0320(4) Uani 1 1 d . . .
H17A H 1.0494 0.8044 0.2803 0.038 Uiso 1 1 calc R . .
H17B H 1.0551 0.7351 0.2246 0.038 Uiso 1 1 calc R . .
N18 N 0.90262(10) 0.73292(9) 0.32200(9) 0.0257(3) Uani 1 1 d D . .
H18 H 0.8850(13) 0.6764(4) 0.3266(12) 0.023(4) Uiso 1 1 d D . .
C19 C 0.85854(12) 0.80505(11) 0.25314(11) 0.0286(3) Uani 1 1 d . . .
H19A H 0.9089 0.8123 0.1883 0.034 Uiso 1 1 calc R . .
H19B H 0.8602 0.8636 0.2641 0.034 Uiso 1 1 calc R . .
C20 C 0.73951(12) 0.78444(10) 0.26004(10) 0.0243(3) Uani 1 1 d . . .
C21 C 0.71914(13) 0.78473(11) 0.17822(11) 0.0277(3) Uani 1 1 d . . .
H21A H 0.7815 0.7943 0.1221 0.033 Uiso 1 1 calc R . .
C22 C 0.61186(13) 0.77174(11) 0.17510(11) 0.0278(3) Uani 1 1 d . A .
C23 C 0.52457(13) 0.75809(10) 0.25931(11) 0.0256(3) Uani 1 1 d . . .
H23A H 0.4497 0.7499 0.2598 0.031 Uiso 1 1 calc R . .
C24 C 0.58840(15) 0.77185(14) 0.08548(12) 0.0421(5) Uani 1 1 d D . .
C25 C 0.5115(3) 0.8499(3) 0.0580(2) 0.0904(13) Uani 0.900(5) 1 d PDU A 1
H25A H 0.5490 0.9078 0.0449 0.136 Uiso 0.900(5) 1 calc PR A 1
H25B H 0.4404 0.8421 0.1100 0.136 Uiso 0.900(5) 1 calc PR A 1
H25C H 0.4953 0.8501 0.0012 0.136 Uiso 0.900(5) 1 calc PR A 1
C26 C 0.6954(2) 0.7793(3) 0.00429(17) 0.0625(9) Uani 0.900(5) 1 d PDU A 1
H26A H 0.7340 0.8381 -0.0142 0.094 Uiso 0.900(5) 1 calc PR A 1
H26B H 0.6764 0.7747 -0.0496 0.094 Uiso 0.900(5) 1 calc PR A 1
H26C H 0.7454 0.7298 0.0239 0.094 Uiso 0.900(5) 1 calc PR A 1
C27 C 0.5258(3) 0.6817(2) 0.10679(18) 0.0666(10) Uani 0.900(5) 1 d PDU A 1
H27A H 0.5700 0.6299 0.1320 0.100 Uiso 0.900(5) 1 calc PR A 1
H27B H 0.5167 0.6793 0.0484 0.100 Uiso 0.900(5) 1 calc PR A 1
H27C H 0.4511 0.6788 0.1535 0.100 Uiso 0.900(5) 1 calc PR A 1
C25' C 0.594(2) 0.8737(9) 0.0214(18) 0.067(6) Uiso 0.100(5) 1 d PDU A 2
H25D H 0.6564 0.9057 0.0250 0.101 Uiso 0.100(5) 1 calc PR A 2
H25E H 0.5227 0.9023 0.0431 0.101 Uiso 0.100(5) 1 calc PR A 2
H25F H 0.6081 0.8771 -0.0442 0.101 Uiso 0.100(5) 1 calc PR A 2
C26' C 0.6842(17) 0.7247(17) 0.031(2) 0.072(6) Uiso 0.100(5) 1 d PDU A 2
H26D H 0.7497 0.7669 -0.0047 0.108 Uiso 0.100(5) 1 calc PR A 2
H26E H 0.6584 0.7063 -0.0128 0.108 Uiso 0.100(5) 1 calc PR A 2
H26F H 0.7058 0.6706 0.0757 0.108 Uiso 0.100(5) 1 calc PR A 2
C27' C 0.4762(13) 0.7329(16) 0.0976(17) 0.057(5) Uiso 0.100(5) 1 d PDU A 2
H27D H 0.4214 0.7817 0.0916 0.085 Uiso 0.100(5) 1 calc PR A 2
H27E H 0.4490 0.6863 0.1603 0.085 Uiso 0.100(5) 1 calc PR A 2
H27F H 0.4850 0.7053 0.0488 0.085 Uiso 0.100(5) 1 calc PR A 2
C28 C 0.40579(14) 0.46773(11) 0.64692(12) 0.0310(3) Uani 1 1 d . . .
H28A H 0.4853 0.4870 0.6128 0.046 Uiso 1 1 calc R . .
H28B H 0.3745 0.4465 0.6078 0.046 Uiso 1 1 calc R . .
H28C H 0.4007 0.4181 0.7064 0.046 Uiso 1 1 calc R . .
C29 C 0.21413(13) 0.51612(13) 0.72143(13) 0.0363(4) Uani 1 1 d . . .
H29A H 0.1697 0.5672 0.7354 0.054 Uiso 1 1 calc R . .
H29B H 0.2094 0.4664 0.7808 0.054 Uiso 1 1 calc R . .
H29C H 0.1840 0.4945 0.6820 0.054 Uiso 1 1 calc R . .
C30 C 0.68446(14) 0.55838(13) 0.83870(11) 0.0330(4) Uani 1 1 d . . .
H30A H 0.6250 0.5273 0.8938 0.040 Uiso 1 1 calc R . .
C31 C 0.79580(14) 0.54182(14) 0.83871(12) 0.0361(4) Uani 1 1 d . B .
C32 C 0.87833(14) 0.59177(13) 0.75738(12) 0.0355(4) Uani 1 1 d . . .
H32A H 0.9554 0.5841 0.7556 0.043 Uiso 1 1 calc R . .
C33 C 0.82312(16) 0.47340(16) 0.92575(12) 0.0483(5) Uani 1 1 d D . .
C34 C 0.7482(3) 0.3837(3) 0.9637(3) 0.0882(15) Uani 0.780(5) 1 d PDU B 1
H34A H 0.7544 0.3619 0.9111 0.132 Uiso 0.780(5) 1 calc PR B 1
H34B H 0.6690 0.3965 0.9918 0.132 Uiso 0.780(5) 1 calc PR B 1
H34C H 0.7746 0.3368 1.0117 0.132 Uiso 0.780(5) 1 calc PR B 1
C35 C 0.7954(3) 0.5133(3) 1.0033(2) 0.0771(12) Uani 0.780(5) 1 d PDU B 1
H35A H 0.8401 0.5699 0.9812 0.116 Uiso 0.780(5) 1 calc PR B 1
H35B H 0.8134 0.4698 1.0582 0.116 Uiso 0.780(5) 1 calc PR B 1
H35C H 0.7145 0.5263 1.0214 0.116 Uiso 0.780(5) 1 calc PR B 1
C36 C 0.9441(3) 0.4443(3) 0.9024(2) 0.0763(14) Uani 0.780(5) 1 d PDU B 1
H36A H 0.9948 0.4975 0.8809 0.115 Uiso 0.780(5) 1 calc PR B 1
H36B H 0.9599 0.4175 0.8522 0.115 Uiso 0.780(5) 1 calc PR B 1
H36C H 0.9564 0.3991 0.9590 0.115 Uiso 0.780(5) 1 calc PR B 1
C34' C 0.7236(7) 0.4355(8) 1.0027(7) 0.055(3) Uiso 0.220(5) 1 d PDU B 2
H34D H 0.6957 0.4785 1.0373 0.083 Uiso 0.220(5) 1 calc PR B 2
H34E H 0.7416 0.3781 1.0455 0.083 Uiso 0.220(5) 1 calc PR B 2
H34F H 0.6652 0.4240 0.9783 0.083 Uiso 0.220(5) 1 calc PR B 2
C35' C 0.8861(10) 0.5370(7) 0.9597(9) 0.069(3) Uiso 0.220(5) 1 d PDU B 2
H35D H 0.9348 0.5832 0.9040 0.104 Uiso 0.220(5) 1 calc PR B 2
H35E H 0.9323 0.4989 0.9974 0.104 Uiso 0.220(5) 1 calc PR B 2
H35F H 0.8291 0.5671 0.9981 0.104 Uiso 0.220(5) 1 calc PR B 2
C36' C 0.9086(10) 0.4099(8) 0.8941(9) 0.060(3) Uiso 0.220(5) 1 d PDU B 2
H36D H 0.9835 0.4405 0.8651 0.089 Uiso 0.220(5) 1 calc PR B 2
H36E H 0.8891 0.3911 0.8475 0.089 Uiso 0.220(5) 1 calc PR B 2
H36F H 0.9097 0.3560 0.9486 0.089 Uiso 0.220(5) 1 calc PR B 2
C37 C 1.05187(15) 0.57652(13) 0.37246(13) 0.0402(4) Uani 1 1 d . . .
H37A H 1.0641 0.5655 0.3128 0.060 Uiso 1 1 calc R . .
H37B H 0.9714 0.5666 0.4095 0.060 Uiso 1 1 calc R . .
H37C H 1.0970 0.5345 0.4085 0.060 Uiso 1 1 calc R . .
C38 C 1.21549(14) 0.68785(16) 0.29760(13) 0.0473(5) Uani 1 1 d . . .
H38A H 1.2312 0.6745 0.2387 0.071 Uiso 1 1 calc R . .
H38B H 1.2580 0.6468 0.3369 0.071 Uiso 1 1 calc R . .
H38C H 1.2385 0.7512 0.2828 0.071 Uiso 1 1 calc R . .
N41 N 0.55747(13) 0.93084(9) 0.70991(10) 0.0331(3) Uani 1 1 d . . .
C42 C 0.44998(17) 0.91119(13) 0.78646(13) 0.0431(4) Uani 1 1 d . . .
H42A H 0.4639 0.9028 0.8470 0.052 Uiso 1 1 calc R . .
H42B H 0.4159 0.8537 0.7921 0.052 Uiso 1 1 calc R . .
C43 C 0.36796(17) 0.98769(14) 0.76884(13) 0.0434(4) Uani 1 1 d . . .
H43A H 0.2918 0.9684 0.8151 0.052 Uiso 1 1 calc R . .
H43B H 0.3938 1.0421 0.7765 0.052 Uiso 1 1 calc R . .
C44 C 0.36263(15) 1.01057(12) 0.66979(13) 0.0356(4) Uani 1 1 d . . .
H44A H 0.3301 0.9580 0.6637 0.043 Uiso 1 1 calc R . .
H44B H 0.3138 1.0634 0.6553 0.043 Uiso 1 1 calc R . .
N45 N 0.47701(13) 1.03216(9) 0.60440(10) 0.0316(3) Uani 1 1 d D . .
H45 H 0.4899(15) 1.0735(9) 0.5460(5) 0.034(5) Uiso 1 1 d D . .
C46 C 0.56622(15) 0.99056(11) 0.62440(12) 0.0305(3) Uani 1 1 d . . .
C47 C 0.67841(16) 1.01327(13) 0.55036(13) 0.0397(4) Uani 1 1 d . . .
H47A H 0.6683 1.0591 0.4924 0.048 Uiso 1 1 calc R . .
H47B H 0.7076 0.9577 0.5349 0.048 Uiso 1 1 calc R . .
C48 C 0.76714(18) 1.05040(15) 0.57817(16) 0.0524(5) Uani 1 1 d . . .
H48A H 0.8254 1.0864 0.5198 0.063 Uiso 1 1 calc R . .
H48B H 0.7300 1.0922 0.6132 0.063 Uiso 1 1 calc R . .
C49 C 0.82561(19) 0.97684(17) 0.63911(17) 0.0586(6) Uani 1 1 d . . .
H49A H 0.8636 0.9356 0.6036 0.070 Uiso 1 1 calc R . .
H49B H 0.8850 1.0064 0.6498 0.070 Uiso 1 1 calc R . .
C50 C 0.74712(19) 0.92002(16) 0.73449(16) 0.0545(6) Uani 1 1 d . . .
H50A H 0.7921 0.8741 0.7685 0.065 Uiso 1 1 calc R . .
H50B H 0.7143 0.9602 0.7724 0.065 Uiso 1 1 calc R . .
C51 C 0.65143(17) 0.87135(13) 0.72766(14) 0.0424(4) Uani 1 1 d . . .
H51A H 0.6819 0.8454 0.6759 0.051 Uiso 1 1 calc R . .
H51B H 0.6218 0.8200 0.7874 0.051 Uiso 1 1 calc R . .
C61 C 1.2222(7) 0.9434(7) 0.0611(8) 0.071(3) Uiso 0.356(4) 1 d PDU C -1
H61A H 1.2520 0.9518 0.1082 0.106 Uiso 0.356(4) 1 calc PR C -1
H61B H 1.2743 0.9729 -0.0025 0.106 Uiso 0.356(4) 1 calc PR C -1
H61C H 1.2150 0.8781 0.0723 0.106 Uiso 0.356(4) 1 calc PR C -1
C62 C 1.1113(6) 0.9841(5) 0.0690(6) 0.0461(16) Uiso 0.356(4) 1 d PDU C -1
H62A H 1.0602 0.9522 0.1333 0.055 Uiso 0.356(4) 1 calc PR C -1
H62B H 1.1196 1.0483 0.0643 0.055 Uiso 0.356(4) 1 calc PR C -1
C63 C 1.0574(9) 0.9841(8) 0.0045(9) 0.067(3) Uiso 0.356(4) 1 d PDU C -1
H63A H 1.0461 0.9196 0.0116 0.081 Uiso 0.356(4) 1 calc PR C -1
H63B H 1.1107 1.0129 -0.0597 0.081 Uiso 0.356(4) 1 calc PR C -1
C64 C 0.9451(9) 1.0296(8) 0.0072(9) 0.063(3) Uiso 0.356(4) 1 d PDU C -1
H64A H 0.8959 1.0020 0.0732 0.075 Uiso 0.356(4) 1 calc PR C -1
H64B H 0.9599 1.0935 -0.0005 0.075 Uiso 0.356(4) 1 calc PR C -1
C65 C 0.8782(9) 1.0352(9) -0.0464(9) 0.102(4) Uiso 0.356(4) 1 d PDU C -1
H65A H 0.8552 0.9714 -0.0327 0.123 Uiso 0.356(4) 1 calc PR C -1
H65B H 0.9291 1.0559 -0.1126 0.123 Uiso 0.356(4) 1 calc PR C -1
C66 C 0.7779(8) 1.0863(8) -0.0483(8) 0.084(3) Uiso 0.356(4) 1 d PDU C -1
H66A H 0.7510 1.0809 -0.0982 0.126 Uiso 0.356(4) 1 calc PR C -1
H66B H 0.7948 1.1505 -0.0612 0.126 Uiso 0.356(4) 1 calc PR C -1
H66C H 0.7192 1.0624 0.0130 0.126 Uiso 0.356(4) 1 calc PR C -1
C61' C 1.2154(16) 0.9369(15) 0.1082(18) 0.078(6) Uiso 0.144(4) 1 d PDU C -2
H61D H 1.2395 0.9420 0.1596 0.117 Uiso 0.144(4) 1 calc PR C -2
H61E H 1.2748 0.9630 0.0477 0.117 Uiso 0.144(4) 1 calc PR C -2
H61F H 1.2020 0.8724 0.1191 0.117 Uiso 0.144(4) 1 calc PR C -2
C62' C 1.1149(17) 0.9845(18) 0.1059(18) 0.100(7) Uiso 0.144(4) 1 d PDU C -2
H62C H 1.0567 0.9451 0.1619 0.120 Uiso 0.144(4) 1 calc PR C -2
H62D H 1.1251 1.0383 0.1224 0.120 Uiso 0.144(4) 1 calc PR C -2
C63' C 1.0594(19) 1.018(2) 0.0399(19) 0.123(7) Uiso 0.144(4) 1 d PDU C -2
H63C H 1.0737 0.9718 0.0079 0.148 Uiso 0.144(4) 1 calc PR C -2
H63D H 1.1076 1.0717 -0.0064 0.148 Uiso 0.144(4) 1 calc PR C -2
C64' C 0.9498(19) 1.046(2) 0.038(2) 0.127(8) Uiso 0.144(4) 1 d PDU C -2
H64C H 0.9083 0.9868 0.0691 0.152 Uiso 0.144(4) 1 calc PR C -2
H64D H 0.9290 1.0753 0.0873 0.152 Uiso 0.144(4) 1 calc PR C -2
C65' C 0.8840(16) 1.0920(15) -0.0139(15) 0.085(6) Uiso 0.144(4) 1 d PDU C -2
H65C H 0.9018 1.0582 -0.0593 0.102 Uiso 0.144(4) 1 calc PR C -2
H65D H 0.9318 1.1484 -0.0493 0.102 Uiso 0.144(4) 1 calc PR C -2
C66' C 0.7859(16) 1.1271(16) -0.0270(17) 0.085(6) Uiso 0.144(4) 1 d PDU C -2
H66D H 0.7553 1.0910 -0.0544 0.128 Uiso 0.144(4) 1 calc PR C -2
H66E H 0.7995 1.1903 -0.0701 0.128 Uiso 0.144(4) 1 calc PR C -2
H66F H 0.7315 1.1256 0.0340 0.128 Uiso 0.144(4) 1 calc PR C -2
O70 O 0.1073(9) 0.7210(5) 0.8367(5) 0.090(2) Uiso 0.308(3) 1 d PDU D 1
C71 C 0.0895(10) 0.7365(7) 0.7459(7) 0.080(3) Uiso 0.308(3) 1 d PDU D 1
H71A H 0.1495 0.7081 0.7066 0.096 Uiso 0.308(3) 1 calc PR D 1
H71B H 0.0150 0.7108 0.7552 0.096 Uiso 0.308(3) 1 calc PR D 1
C72 C 0.094(2) 0.8335(9) 0.7023(11) 0.137(7) Uiso 0.308(3) 1 d PDU D 1
H72A H 0.1601 0.8519 0.6441 0.164 Uiso 0.308(3) 1 calc PR D 1
H72B H 0.0247 0.8536 0.6844 0.164 Uiso 0.308(3) 1 calc PR D 1
C73 C 0.1038(16) 0.8755(7) 0.7656(10) 0.115(4) Uiso 0.308(3) 1 d PDU D 1
H73A H 0.1672 0.9211 0.7334 0.138 Uiso 0.308(3) 1 calc PR D 1
H73B H 0.0333 0.9077 0.7852 0.138 Uiso 0.308(3) 1 calc PR D 1
C74 C 0.1228(13) 0.8109(8) 0.8452(8) 0.093(3) Uiso 0.308(3) 1 d PDU D 1
H74A H 0.0680 0.8167 0.9039 0.112 Uiso 0.308(3) 1 calc PR D 1
H74B H 0.2005 0.8183 0.8461 0.112 Uiso 0.308(3) 1 calc PR D 1
O70' O 0.0364(9) 0.8842(5) 0.7867(7) 0.079(3) Uiso 0.256(5) 1 d PDU E 2
C71' C 0.0162(13) 0.7987(8) 0.8729(8) 0.084(4) Uiso 0.256(5) 1 d PDU E 2
H71C H 0.0708 0.7966 0.9073 0.101 Uiso 0.256(5) 1 calc PR E 2
H71D H -0.0616 0.7966 0.9165 0.101 Uiso 0.256(5) 1 calc PR E 2
C72' C 0.0319(14) 0.7251(7) 0.8378(8) 0.081(4) Uiso 0.256(5) 1 d PDU E 2
H72C H -0.0348 0.7152 0.8207 0.098 Uiso 0.256(5) 1 calc PR E 2
H72D H 0.0463 0.6681 0.8846 0.098 Uiso 0.256(5) 1 calc PR E 2
C73' C 0.1301(17) 0.7553(10) 0.7551(13) 0.134(7) Uiso 0.256(5) 1 d PDU E 2
H73C H 0.1354 0.7210 0.7116 0.161 Uiso 0.256(5) 1 calc PR E 2
H73D H 0.2003 0.7471 0.7731 0.161 Uiso 0.256(5) 1 calc PR E 2
C74' C 0.1121(19) 0.8526(10) 0.7104(9) 0.103(5) Uiso 0.256(5) 1 d PDU E 2
H74C H 0.0765 0.8609 0.6605 0.124 Uiso 0.256(5) 1 calc PR E 2
H74D H 0.1851 0.8875 0.6814 0.124 Uiso 0.256(5) 1 calc PR E 2
O70" O 0.0470(11) 0.8466(8) 0.7215(8) 0.082(3) Uiso 0.226(5) 1 d PDU F 3
C71" C 0.1563(15) 0.795(2) 0.7194(16) 0.116(8) Uiso 0.226(5) 1 d PDU F 3
H71E H 0.1436 0.7291 0.7313 0.139 Uiso 0.226(5) 1 calc PR F 3
H71F H 0.2159 0.8204 0.6579 0.139 Uiso 0.226(5) 1 calc PR F 3
C72" C 0.1860(12) 0.8071(15) 0.7940(13) 0.110(6) Uiso 0.226(5) 1 d PDU F 3
H72E H 0.1800 0.7481 0.8459 0.132 Uiso 0.226(5) 1 calc PR F 3
H72F H 0.2650 0.8310 0.7707 0.132 Uiso 0.226(5) 1 calc PR F 3
C73" C 0.1137(10) 0.8673(10) 0.8264(9) 0.073(4) Uiso 0.226(5) 1 d PDU F 3
H73E H 0.1372 0.9307 0.7846 0.087 Uiso 0.226(5) 1 calc PR F 3
H73F H 0.1115 0.8611 0.8913 0.087 Uiso 0.226(5) 1 calc PR F 3
C74" C -0.0005(9) 0.8428(13) 0.8253(10) 0.082(4) Uiso 0.226(5) 1 d PDU F 3
H74E H -0.0581 0.8891 0.8350 0.098 Uiso 0.226(5) 1 calc PR F 3
H74F H -0.0296 0.7814 0.8699 0.098 Uiso 0.226(5) 1 calc PR F 3
O70* O 0.1702(9) 0.7651(10) 0.8042(8) 0.085(4) Uiso 0.209(5) 1 d PDU G 4
C71* C 0.0682(11) 0.7713(12) 0.8794(8) 0.076(4) Uiso 0.209(5) 1 d PDU G 4
H71G H 0.0672 0.7259 0.9413 0.091 Uiso 0.209(5) 1 calc PR G 4
H71H H 0.0610 0.8331 0.8844 0.091 Uiso 0.209(5) 1 calc PR G 4
C72* C -0.0181(10) 0.7514(12) 0.8476(9) 0.084(5) Uiso 0.209(5) 1 d PDU G 4
H72G H -0.0213 0.6856 0.8565 0.100 Uiso 0.209(5) 1 calc PR G 4
H72H H -0.0930 0.7692 0.8818 0.100 Uiso 0.209(5) 1 calc PR G 4
C73* C 0.0148(12) 0.8044(15) 0.7505(10) 0.105(6) Uiso 0.209(5) 1 d PDU G 4
H73G H 0.0036 0.8700 0.7419 0.126 Uiso 0.209(5) 1 calc PR G 4
H73H H -0.0293 0.7857 0.7172 0.126 Uiso 0.209(5) 1 calc PR G 4
C74* C 0.1355(12) 0.7862(15) 0.7150(9) 0.065(4) Uiso 0.209(5) 1 d PDU G 4
H74G H 0.1778 0.8401 0.6636 0.078 Uiso 0.209(5) 1 calc PR G 4
H74H H 0.1466 0.7334 0.6922 0.078 Uiso 0.209(5) 1 calc PR G 4

loop_
_atom_site_aniso_label
_atom_site_aniso_U_11
_atom_site_aniso_U_22
_atom_site_aniso_U_33
_atom_site_aniso_U_23
_atom_site_aniso_U_13
_atom_site_aniso_U_12
Co1 0.01689(9) 0.02817(11) 0.01933(10) -0.00780(8) -0.00532(7) -0.00039(8)
Co2 0.01637(9) 0.03583(12) 0.02236(11) -0.01040(9) -0.00582(8) 0.00054(8)
Cl1 0.02707(18) 0.0368(2) 0.0341(2) -0.01722(17) -0.01303(16) 0.00841(16)
Cl2 0.03174(19) 0.02760(18) 0.02631(19) -0.01155(15) -0.00881(15) 0.00483(15)
Cl3 0.0323(2) 0.0382(2) 0.0441(3) -0.01488(19) -0.00867(18) -0.00612(18)
O1 0.0183(5) 0.0303(5) 0.0201(5) -0.0084(4) -0.0063(4) -0.0003(4)
C1 0.0209(7) 0.0213(7) 0.0206(7) -0.0058(6) -0.0072(6) 0.0028(6)
C2 0.0196(6) 0.0213(7) 0.0212(7) -0.0042(6) -0.0073(6) 0.0018(5)
C3 0.0184(6) 0.0282(7) 0.0216(7) -0.0066(6) -0.0078(6) 0.0031(6)
N4 0.0165(5) 0.0230(6) 0.0211(6) -0.0071(5) -0.0041(5) 0.0016(5)
C5 0.0164(6) 0.0310(8) 0.0247(8) -0.0079(6) -0.0049(6) 0.0003(6)
C6 0.0192(7) 0.0285(8) 0.0236(7) -0.0074(6) -0.0041(6) -0.0027(6)
C7 0.0177(7) 0.0339(8) 0.0225(7) -0.0083(6) -0.0025(6) -0.0003(6)
N8 0.0180(6) 0.0294(7) 0.0216(6) -0.0097(5) -0.0058(5) 0.0018(5)
C9 0.0208(7) 0.0421(9) 0.0196(7) -0.0127(7) -0.0046(6) 0.0006(6)
C10 0.0224(7) 0.0416(9) 0.0228(8) -0.0153(7) -0.0077(6) 0.0028(7)
C11 0.0238(7) 0.0350(8) 0.0213(7) -0.0149(6) -0.0084(6) 0.0029(6)
O11 0.0202(5) 0.0348(6) 0.0213(5) -0.0107(5) -0.0073(4) 0.0008(4)
C12 0.0220(7) 0.0487(10) 0.0234(8) -0.0178(7) -0.0082(6) 0.0016(7)
C13 0.0217(7) 0.0538(11) 0.0264(8) -0.0178(8) -0.0101(6) -0.0003(7)
N14 0.0182(6) 0.0428(8) 0.0221(7) -0.0121(6) -0.0051(5) -0.0007(6)
C15 0.0171(7) 0.0593(11) 0.0289(9) -0.0156(8) -0.0064(6) 0.0006(7)
C16 0.0177(7) 0.0538(11) 0.0241(8) -0.0131(7) -0.0046(6) 0.0042(7)
C17 0.0166(7) 0.0505(10) 0.0250(8) -0.0100(7) -0.0042(6) 0.0007(7)
N18 0.0169(6) 0.0343(7) 0.0242(7) -0.0075(6) -0.0061(5) -0.0001(5)
C19 0.0207(7) 0.0375(9) 0.0223(8) -0.0040(7) -0.0058(6) -0.0005(6)
C20 0.0205(7) 0.0294(8) 0.0197(7) -0.0043(6) -0.0064(6) 0.0015(6)
C21 0.0242(7) 0.0337(8) 0.0188(7) -0.0035(6) -0.0044(6) 0.0013(6)
C22 0.0274(8) 0.0339(8) 0.0204(7) -0.0052(6) -0.0097(6) 0.0018(7)
C23 0.0222(7) 0.0304(8) 0.0234(8) -0.0053(6) -0.0102(6) 0.0003(6)
C24 0.0356(9) 0.0684(13) 0.0229(8) -0.0128(9) -0.0121(7) -0.0011(9)
C25 0.097(3) 0.133(3) 0.0500(17) -0.0225(18) -0.0533(19) 0.045(2)
C26 0.0506(14) 0.113(3) 0.0233(11) -0.0237(14) -0.0047(10) -0.0197(15)
C27 0.0630(17) 0.109(3) 0.0403(14) -0.0365(15) -0.0123(12) -0.0280(18)
C28 0.0341(9) 0.0261(8) 0.0324(9) -0.0083(7) -0.0116(7) 0.0004(7)
C29 0.0241(8) 0.0459(10) 0.0320(9) -0.0064(8) -0.0039(7) -0.0105(7)
C30 0.0259(8) 0.0531(11) 0.0196(8) -0.0123(7) -0.0066(6) 0.0015(7)
C31 0.0288(8) 0.0614(12) 0.0206(8) -0.0153(8) -0.0112(7) 0.0087(8)
C32 0.0226(7) 0.0642(12) 0.0250(8) -0.0201(8) -0.0101(6) 0.0067(8)
C33 0.0323(9) 0.0868(16) 0.0212(8) -0.0115(9) -0.0118(7) 0.0113(10)
C34 0.098(3) 0.075(3) 0.081(3) 0.018(2) -0.058(2) -0.006(2)
C35 0.085(3) 0.121(3) 0.0275(14) -0.0243(17) -0.0268(16) 0.026(2)
C36 0.0482(18) 0.120(3) 0.0308(15) 0.0020(18) -0.0098(13) 0.035(2)
C37 0.0343(9) 0.0513(11) 0.0357(10) -0.0177(9) -0.0113(8) 0.0140(8)
C38 0.0205(8) 0.0856(16) 0.0318(10) -0.0192(10) -0.0047(7) 0.0083(9)
N41 0.0427(8) 0.0311(7) 0.0288(7) -0.0094(6) -0.0162(7) 0.0026(6)
C42 0.0538(12) 0.0443(11) 0.0262(9) -0.0060(8) -0.0118(8) 0.0000(9)
C43 0.0489(11) 0.0467(11) 0.0329(10) -0.0168(8) -0.0072(8) 0.0037(9)
C44 0.0388(9) 0.0322(9) 0.0373(10) -0.0140(8) -0.0123(8) 0.0052(7)
N45 0.0400(8) 0.0275(7) 0.0275(7) -0.0080(6) -0.0127(6) 0.0033(6)
C46 0.0417(9) 0.0279(8) 0.0281(8) -0.0140(7) -0.0141(7) 0.0022(7)
C47 0.0414(10) 0.0462(11) 0.0313(9) -0.0121(8) -0.0136(8) 0.0080(8)
C48 0.0447(12) 0.0567(13) 0.0494(13) -0.0072(10) -0.0148(10) -0.0102(10)
C49 0.0466(12) 0.0714(16) 0.0605(15) -0.0132(12) -0.0284(11) -0.0033(11)
C50 0.0572(13) 0.0633(14) 0.0503(13) -0.0125(11) -0.0338(11) 0.0033(11)
C51 0.0514(12) 0.0384(10) 0.0416(11) -0.0095(8) -0.0257(9) 0.0077(9)

loop_
_atom_type_symbol
_atom_type_description
_atom_type_scat_dispersion_real
_atom_type_scat_dispersion_imag
_atom_type_scat_source
C C 0.0033 0.0016 'International Tables Vol C Tables 4.2.6.8 and 6.1.1.4'
H H 0.0000 0.0000 'International Tables Vol C Tables 4.2.6.8 and 6.1.1.4'
N N 0.0061 0.0033 'International Tables Vol C Tables 4.2.6.8 and 6.1.1.4'
O O 0.0106 0.0060 'International Tables Vol C Tables 4.2.6.8 and 6.1.1.4'
Cl Cl 0.1484 0.1585 'International Tables Vol C Tables 4.2.6.8 and 6.1.1.4'
Co Co 0.3494 0.9721 'International Tables Vol C Tables 4.2.6.8 and 6.1.1.4'

loop_
_geom_angle_atom_site_label_1
_geom_angle_atom_site_label_2
_geom_angle_atom_site_label_3
_geom_angle
O1 Co1 O11 85.80(4)
O1 Co1 N8 171.82(5)
O11 Co1 N8 90.98(4)
O1 Co1 N4 89.65(4)
O11 Co1 N4 172.91(4)
N8 Co1 N4 92.80(5)
O1 Co1 Cl2 96.82(3)
O11 Co1 Cl2 94.95(3)
N8 Co1 Cl2 90.94(4)
N4 Co1 Cl2 90.98(3)
O1 Co1 Cl1 81.08(3)
O11 Co1 Cl1 79.20(3)
N8 Co1 Cl1 90.94(4)
N4 Co1 Cl1 94.74(3)
Cl2 Co1 Cl1 173.885(15)
O1 Co2 O11 85.67(4)
O1 Co2 N14 165.36(5)
O11 Co2 N14 90.48(4)
O1 Co2 N18 88.85(4)
O11 Co2 N18 166.12(5)
N14 Co2 N18 91.65(5)
O1 Co2 Cl3 100.59(3)
O11 Co2 Cl3 100.74(3)
N14 Co2 Cl3 94.00(4)
N18 Co2 Cl3 92.80(4)
O1 Co2 Cl1 77.26(3)
O11 Co2 Cl1 76.03(3)
N14 Co2 Cl1 88.11(4)
N18 Co2 Cl1 90.33(4)
Cl3 Co2 Cl1 176.175(17)
Co1 Cl1 Co2 65.732(11)
C1 O1 Co1 125.81(8)
C1 O1 Co2 127.50(9)
Co1 O1 Co2 89.61(4)
O1 C1 C20 121.69(12)
O1 C1 C2 121.59(13)
C20 C1 C2 116.68(13)
C23 C2 C1 120.19(13)
C23 C2 C3 118.54(12)
C1 C2 C3 121.26(13)
N4 C3 C2 112.71(12)
C5 N4 C3 108.32(11)
C5 N4 Co1 118.36(9)
C3 N4 Co1 108.95(8)
N4 C5 C6 115.10(12)
C28 C6 C5 111.55(13)
C28 C6 C7 111.46(12)
C5 C6 C7 111.47(13)
C28 C6 C29 108.49(13)
C5 C6 C29 106.67(12)
C7 C6 C29 106.93(13)
N8 C7 C6 114.44(12)
C7 N8 C9 109.31(12)
C7 N8 Co1 117.73(9)
C9 N8 Co1 108.38(9)
N8 C9 C10 111.55(13)
C30 C10 C11 120.92(14)
C30 C10 C9 118.36(14)
C11 C10 C9 120.71(14)
O11 C11 C12 121.98(14)
O11 C11 C10 121.46(13)
C12 C11 C10 116.55(14)
C11 O11 Co2 124.06(9)
C11 O11 Co1 122.60(9)
Co2 O11 Co1 88.46(4)
C32 C12 C11 120.47(15)
C32 C12 C13 119.07(14)
C11 C12 C13 120.44(14)
N14 C13 C12 111.26(13)
C15 N14 C13 109.49(12)
C15 N14 Co2 118.22(10)
C13 N14 Co2 107.40(10)
N14 C15 C16 114.56(13)
C37 C16 C17 111.62(14)
C37 C16 C15 112.03(14)
C17 C16 C15 111.47(15)
C37 C16 C38 109.23(15)
C17 C16 C38 106.43(14)
C15 C16 C38 105.71(13)
N18 C17 C16 115.21(13)
C17 N18 C19 108.04(12)
C17 N18 Co2 116.86(10)
C19 N18 Co2 108.35(10)
N18 C19 C20 112.92(12)
C21 C20 C1 120.88(13)
C21 C20 C19 118.04(13)
C1 C20 C19 121.04(13)
C22 C21 C20 122.96(14)
C23 C22 C21 115.67(14)
C23 C22 C24 120.90(14)
C21 C22 C24 123.43(14)
C22 C23 C2 123.60(13)
C26 C24 C25 110.4(2)
C27' C24 C26' 109.7(10)
C27' C24 C22 117.4(9)
C26 C24 C22 112.56(15)
C25 C24 C22 108.86(18)
C26' C24 C22 109.5(11)
C26 C24 C27 107.6(2)
C25 C24 C27 108.0(2)
C22 C24 C27 109.35(16)
C27' C24 C25' 106.9(10)
C26' C24 C25' 106.5(10)
C22 C24 C25' 106.2(10)
C31 C30 C10 122.70(15)
C32 C31 C30 115.73(15)
C32 C31 C33 123.21(15)
C30 C31 C33 121.04(15)
C31 C32 C12 123.41(15)
C34' C33 C36' 118.1(6)
C35 C33 C36 111.0(2)
C34' C33 C31 112.5(5)
C36' C33 C31 108.9(6)
C35 C33 C31 109.8(2)
C36 C33 C31 112.48(17)
C35 C33 C34 107.7(3)
C36 C33 C34 106.0(3)
C31 C33 C34 109.77(17)
C34' C33 C35' 106.2(6)
C36' C33 C35' 106.6(6)
C31 C33 C35' 103.3(5)
C46 N41 C42 121.90(15)
C46 N41 C51 121.15(15)
C42 N41 C51 116.31(14)
N41 C42 C43 111.37(14)
C44 C43 C42 108.84(15)
N45 C44 C43 108.31(14)
C46 N45 C44 122.89(14)
N45 C46 N41 121.02(16)
N45 C46 C47 118.69(15)
N41 C46 C47 120.26(15)
C46 C47 C48 114.42(16)
C49 C48 C47 114.13(18)
C50 C49 C48 114.57(19)
C51 C50 C49 113.72(17)
N41 C51 C50 113.49(16)
C63 C62 C61 118.4(8)
C62 C63 C64 120.2(9)
C65 C64 C63 129.6(10)
C64 C65 C66 128.2(11)
C63' C62' C61' 135(2)
C62' C63' C64' 138(2)
C65' C64' C63' 148(3)
C64' C65' C66' 155(2)
C71 O70 C74 108.7(6)
C72 C71 O70 104.9(7)
C73 C72 C71 109.9(8)
C74 C73 C72 110.7(8)
C73 C74 O70 105.1(7)
C74' O70' C71' 102.6(7)
C72' C71' O70' 105.6(8)
C71' C72' C73' 102.5(9)
C72' C73' C74' 104.6(10)
C73' C74' O70' 106.4(8)
C71" O70" C74" 102.7(9)
C72" C71" O70" 102.9(8)
C73" C72" C71" 108.2(9)
C72" C73" C74" 105.0(9)
C73" C74" O70" 92.3(8)
C71* O70* C74* 106.6(7)
C72* C71* O70* 101.6(9)
C73* C72* C71* 103.7(9)
C72* C73* C74* 104.4(9)
C73* C74* O70* 101.0(7)

loop_
_geom_bond_atom_site_label_1
_geom_bond_atom_site_label_2
_geom_bond_distance
Co1 O1 2.0772(10)
Co1 O11 2.1155(10)
Co1 N8 2.1201(13)
Co1 N4 2.1465(12)
Co1 Cl2 2.4267(4)
Co1 Cl1 2.6345(5)
Co2 O1 2.0969(10)
Co2 O11 2.1011(10)
Co2 N14 2.1299(13)
Co2 N18 2.1441(14)
Co2 Cl3 2.3696(5)
Co2 Cl1 2.7809(5)
O1 C1 1.3423(17)
C1 C20 1.410(2)
C1 C2 1.4131(19)
C2 C23 1.395(2)
C2 C3 1.498(2)
C3 N4 1.4871(18)
N4 C5 1.4778(18)
C5 C6 1.523(2)
C6 C28 1.522(2)
C6 C7 1.526(2)
C6 C29 1.541(2)
C7 N8 1.4800(18)
N8 C9 1.4845(19)
C9 C10 1.494(2)
C10 C30 1.392(2)
C10 C11 1.410(2)
C11 O11 1.3411(18)
C11 C12 1.409(2)
C12 C32 1.390(2)
C12 C13 1.500(2)
C13 N14 1.489(2)
N14 C15 1.476(2)
C15 C16 1.529(2)
C16 C37 1.514(3)
C16 C17 1.524(2)
C16 C38 1.544(2)
C17 N18 1.4774(18)
N18 C19 1.4821(19)
C19 C20 1.506(2)
C20 C21 1.395(2)
C21 C22 1.388(2)
C22 C23 1.386(2)
C22 C24 1.536(2)
C24 C27' 1.500(12)
C24 C26 1.507(3)
C24 C25 1.517(3)
C24 C26' 1.530(13)
C24 C27 1.547(3)
C24 C25' 1.558(12)
C30 C31 1.390(2)
C31 C32 1.386(2)
C31 C33 1.544(2)
C33 C34' 1.426(8)
C33 C36' 1.481(9)
C33 C35 1.492(4)
C33 C36 1.504(3)
C33 C34 1.574(4)
C33 C35' 1.629(9)
N41 C46 1.330(2)
N41 C42 1.460(2)
N41 C51 1.471(2)
C42 C43 1.517(3)
C43 C44 1.505(3)
C44 N45 1.454(2)
N45 C46 1.312(2)
C46 C47 1.485(2)
C47 C48 1.531(3)
C48 C49 1.527(3)
C49 C50 1.518(3)
C50 C51 1.517(3)
C61 C62 1.460(9)
C62 C63 1.390(10)
C63 C64 1.510(7)
C64 C65 1.346(10)
C65 C66 1.429(10)
C61' C62' 1.407(13)
C62' C63' 1.367(15)
C63' C64' 1.408(13)
C64' C65' 1.333(12)
C65' C66' 1.345(12)
O70 C71 1.458(10)
O70 C74 1.489(11)
C71 C72 1.431(12)
C72 C73 1.407(13)
C73 C74 1.394(11)
O70' C74' 1.481(14)
O70' C71' 1.515(11)
C71' C72' 1.414(11)
C72' C73' 1.443(13)
C73' C74' 1.472(13)
O70" C71" 1.524(15)
O70" C74" 1.539(13)
C71" C72" 1.420(13)
C72" C73" 1.360(13)
C73" C74" 1.511(12)
O70* C71* 1.461(12)
O70* C74* 1.527(13)
C71* C72* 1.419(12)
C72* C73* 1.413(13)
C73* C74* 1.468(12)
